data_1529088
loop_
_publ_author_name
'Thorp-Greenwood, Flora L.'
'Ronson, Tanya K.'
'Hardie, Michaele J.'

_publ_section_title
;
 Copper coordination polymers from cavitand ligands: hierarchical spaces
 from cage and capsule motifs, and other topologies
;
_journal_issue 10
_journal_name_full 'Chem. Sci.'
_journal_page_first 5779
_journal_paper_doi 10.1039/C5SC01801C
_journal_volume 6
_journal_year 2015
_chemical_formula_sum 'C133 H99 Cu5.5 N17 O31'
_chemical_formula_weight 2780.76
_chemical_name_systematic
; 
 tris(iso-nicotinoyl)cyclotriguaiacyclene copper cyanide
;
_space_group_IT_number 148
_symmetry_cell_setting hexagonal
_symmetry_space_group_name_Hall '-R 3'
_symmetry_space_group_name_H-M 'R -3 :H'
_atom_sites_solution_hydrogens geom
_atom_sites_solution_primary direct
_atom_sites_solution_secondary difmap
_audit_creation_method SHELXL-97
_audit_update_record
;
2015-05-15 deposited with the CCDC.
2015-06-16 downloaded from the CCDC.
;
_cell_angle_alpha 90.00
_cell_angle_beta 90.00
_cell_angle_gamma 120.00
_cell_formula_units_Z 6
_cell_length_a 29.5994(13)
_cell_length_b 29.5994(13)
_cell_length_c 52.255(4)
_cell_measurement_temperature 100(2)
_cell_volume 39648(4)
_computing_structure_refinement 'SHELXL-97 (Sheldrick, 1997)'
_computing_structure_solution 'SHELXS-97 (Sheldrick, 1990)'
_diffrn_ambient_temperature 100(2)
_diffrn_measured_fraction_theta_full 0.970
_diffrn_measured_fraction_theta_max 0.970
_diffrn_measurement_device_type 'Agilent Supernova'
_diffrn_radiation_monochromator graphite
_diffrn_radiation_source 'fine-focus sealed tube'
_diffrn_radiation_type CuK\a
_diffrn_radiation_wavelength 1.54184
_diffrn_reflns_av_R_equivalents 0.0540
_diffrn_reflns_av_sigmaI/netI 0.0764
_diffrn_reflns_limit_h_max 29
_diffrn_reflns_limit_h_min -29
_diffrn_reflns_limit_k_max 28
_diffrn_reflns_limit_k_min -16
_diffrn_reflns_limit_l_max 42
_diffrn_reflns_limit_l_min -52
_diffrn_reflns_number 23481
_diffrn_reflns_theta_full 51.44
_diffrn_reflns_theta_max 51.44
_diffrn_reflns_theta_min 2.99
_exptl_absorpt_coefficient_mu 0.824
_exptl_absorpt_correction_T_max 0.9837
_exptl_absorpt_correction_T_min 0.9221
_exptl_absorpt_correction_type multi-scan
_exptl_crystal_colour orange
_exptl_crystal_density_diffrn 0.699
_exptl_crystal_density_method 'not measured'
_exptl_crystal_description plate
_exptl_crystal_F_000 8541
_exptl_crystal_size_max 0.1
_exptl_crystal_size_mid 0.1
_exptl_crystal_size_min 0.02
_platon_squeeze_details
;
;
_refine_diff_density_max 0.267
_refine_diff_density_min -0.228
_refine_diff_density_rms 0.046
_refine_ls_extinction_method none
_refine_ls_goodness_of_fit_ref 0.774
_refine_ls_hydrogen_treatment noref
_refine_ls_matrix_type full
_refine_ls_number_parameters 424
_refine_ls_number_reflns 9343
_refine_ls_number_restraints 0
_refine_ls_restrained_S_all 0.774
_refine_ls_R_factor_all 0.1428
_refine_ls_R_factor_gt 0.0881
_refine_ls_shift/su_max 0.001
_refine_ls_shift/su_mean 0.000
_refine_ls_structure_factor_coef Fsqd
_refine_ls_weighting_details 'calc w=1/[\s^2^(Fo^2^)+(0.1855P)^2^+0.0000P] where P=(Fo^2^+2Fc^2^)/3'
_refine_ls_weighting_scheme calc
_refine_ls_wR_factor_gt 0.2481
_refine_ls_wR_factor_ref 0.2828
_reflns_number_gt 3405
_reflns_number_total 9343
_reflns_threshold_expression >2sigma(I)
_cod_data_source_file c5sc01801c2.cif
_cod_data_source_block c:\
_cod_depositor_comments
;
The following automatic conversions were performed:

'_symmetry_cell_setting' value 'Hexagonal' changed to 'hexagonal'
according to
/usr/data/users/saulius/crontab/automatic-downloads/rss-feeds/RSC/lib/dictionaries/cif_core.dic
dictionary named 'cif_core.dic' version 2.4.2 from 2011-04-26.

Automatic conversion script
Id: cif_fix_values 3271 2015-04-21 07:52:19Z andrius 

 Adding full bibliography for 1529088--1529094.cif.
;
_cod_original_sg_symbol_H-M R-3
_cod_original_formula_sum 'C133 H99 Cu5.50 N17 O31'
_cod_database_code 1529088

loop_
_symmetry_equiv_pos_as_xyz
'x, y, z'
'-y, x-y, z'
'-x+y, -x, z'
'x+2/3, y+1/3, z+1/3'
'-y+2/3, x-y+1/3, z+1/3'
'-x+y+2/3, -x+1/3, z+1/3'
'x+1/3, y+2/3, z+2/3'
'-y+1/3, x-y+2/3, z+2/3'
'-x+y+1/3, -x+2/3, z+2/3'
'-x, -y, -z'
'y, -x+y, -z'
'x-y, x, -z'
'-x+2/3, -y+1/3, -z+1/3'
'y+2/3, -x+y+1/3, -z+1/3'
'x-y+2/3, x+1/3, -z+1/3'
'-x+1/3, -y+2/3, -z+2/3'
'y+1/3, -x+y+2/3, -z+2/3'
'x-y+1/3, x+2/3, -z+2/3'

loop_
_atom_site_label
_atom_site_type_symbol
_atom_site_fract_x
_atom_site_fract_y
_atom_site_fract_z
_atom_site_U_iso_or_equiv
_atom_site_adp_type
_atom_site_occupancy
_atom_site_symmetry_multiplicity
_atom_site_calc_flag
_atom_site_refinement_flags
Cu1 Cu 0.28871(4) 0.48534(4) 0.38208(2) 0.1696(6) Uani 1 1 d .
Cu2 Cu 0.3333 0.1667 0.6667 0.2392(12) Uani 1 2 d S
Cu3 Cu 0.3333 0.6667 0.37324(4) 0.1802(9) Uani 1 3 d S
O1 O 0.1068(2) 0.4965(2) 0.56068(19) 0.244(4) Uani 1 1 d .
O2 O 0.06709(18) 0.45334(17) 0.60542(15) 0.254(3) Uani 1 1 d .
O3 O 0.05246(16) 0.51718(18) 0.60893(13) 0.213(3) Uani 1 1 d .
O4 O 0.3808(2) 0.4838(2) 0.53933(12) 0.198(2) Uani 1 1 d .
O5 O 0.3289(2) 0.5185(2) 0.51169(11) 0.1750(19) Uani 1 1 d .
O6 O 0.2592(3) 0.4348(3) 0.51539(16) 0.293(4) Uani 1 1 d .
O7 O 0.1991(2) 0.35717(17) 0.66282(11) 0.183(2) Uani 1 1 d .
O8 O 0.2879(4) 0.3676(4) 0.6436(2) 0.239(5) Uani 1 1 d .
O9 O 0.3426(4) 0.4031(4) 0.6751(2) 0.334(5) Uani 1 1 d .
N2 N 0.2821(3) 0.4807(3) 0.42161(13) 0.185(3) Uani 1 1 d .
N4 N 0.3263(2) 0.5966(4) 0.37433(13) 0.209(3) Uani 1 1 d .
N5 N 0.3948(3) 0.1925(2) 0.64672(17) 0.223(4) Uani 1 1 d .
C1 C 0.21580(8) 0.53223(7) 0.61949(5) 0.132(3) Uani 1 1 d G
C2 C 0.16298(9) 0.50085(9) 0.62482(6) 0.205(4) Uani 1 1 d G
H2 H 0.1520 0.4877 0.6416 0.246 Uiso 1 1 calc R
C3 C 0.12629(8) 0.48865(10) 0.60554(7) 0.192(5) Uani 1 1 d G
C4 C 0.14242(9) 0.50784(10) 0.58094(6) 0.191(5) Uani 1 1 d G
C5 C 0.19524(9) 0.53921(8) 0.57561(6) 0.165(3) Uani 1 1 d G
H5 H 0.2063 0.5523 0.5588 0.197 Uiso 1 1 calc R
C6 C 0.23193(8) 0.55141(6) 0.59489(5) 0.150(3) Uani 1 1 d G
C7 C 0.28780(9) 0.58787(6) 0.58834(5) 0.1180(19) Uani 1 1 d G
H7A H 0.3065 0.6063 0.6041 0.142 Uiso 1 1 calc R
H7B H 0.2895 0.6144 0.5762 0.142 Uiso 1 1 calc R
C8 C 0.31628(8) 0.56164(7) 0.57649(5) 0.118(2) Uani 1 1 d G
C9 C 0.30965(10) 0.55309(9) 0.55002(5) 0.134(2) Uani 1 1 d G
H9 H 0.2921 0.5664 0.5400 0.161 Uiso 1 1 calc R
C10 C 0.33241(11) 0.52077(12) 0.53783(5) 0.152(3) Uani 1 1 d G
C11 C 0.35722(10) 0.50904(11) 0.55293(6) 0.139(3) Uani 1 1 d G
C12 C 0.36576(7) 0.51879(10) 0.57992(6) 0.146(2) Uani 1 1 d G
H12 H 0.3865 0.5089 0.5897 0.175 Uiso 1 1 calc R
C13 C 0.33946(7) 0.54562(7) 0.59118(5) 0.116(2) Uani 1 1 d G
C14 C 0.34799(7) 0.55146(8) 0.61970(5) 0.1229(19) Uani 1 1 d G
H14A H 0.3447 0.5813 0.6258 0.148 Uiso 1 1 calc R
H14B H 0.3836 0.5586 0.6238 0.148 Uiso 1 1 calc R
C15 C 0.30836(9) 0.50215(9) 0.63318(4) 0.118(2) Uani 1 1 d G
C16 C 0.31692(10) 0.46143(10) 0.63614(5) 0.150(3) Uani 1 1 d G
H16 H 0.3494 0.4655 0.6307 0.180 Uiso 1 1 calc R
C17 C 0.28189(12) 0.41627(10) 0.64630(5) 0.155(3) Uani 1 1 d G
C18 C 0.23625(12) 0.40721(10) 0.65391(5) 0.157(3) Uani 1 1 d G
C19 C 0.22316(11) 0.44795(9) 0.65144(4) 0.158(3) Uani 1 1 d G
H19 H 0.1896 0.4424 0.6559 0.189 Uiso 1 1 calc R
C20 C 0.26300(10) 0.49651(8) 0.64205(4) 0.125(2) Uani 1 1 d G
C21 C 0.24588(10) 0.53573(8) 0.64023(4) 0.134(2) Uani 1 1 d G
H21A H 0.2260 0.5332 0.6559 0.161 Uiso 1 1 calc R
H21B H 0.2774 0.5708 0.6401 0.161 Uiso 1 1 calc R
C22 C 0.12063(13) 0.51128(15) 0.53482(7) 0.290(9) Uani 1 1 d G
H22A H 0.1447 0.5490 0.5339 0.434 Uiso 1 1 calc R
H22B H 0.0892 0.5023 0.5249 0.434 Uiso 1 1 calc R
H22C H 0.1376 0.4928 0.5278 0.434 Uiso 1 1 calc R
C23 C 0.03224(9) 0.47231(15) 0.60516(10) 0.214(4) Uani 1 1 d G
C24 C -0.01448(13) 0.43227(15) 0.61149(10) 0.201(4) Uani 1 1 d G
C25 C -0.02568(13) 0.38072(15) 0.61145(6) 0.230(4) Uani 1 1 d G
H25 H 0.0017 0.3730 0.6095 0.276 Uiso 1 1 calc R
C26 C -0.07688(13) 0.34048(14) 0.61427(9) 0.219(4) Uani 1 1 d G
H26 H -0.0845 0.3052 0.6142 0.263 Uiso 1 1 calc R
N1 N -0.11687(12) 0.35178(16) 0.61714(9) 0.172(2) Uani 1 1 d G
C27 C -0.10568(14) 0.40333(18) 0.61718(8) 0.182(3) Uani 1 1 d G
H27 H -0.1330 0.4111 0.6191 0.218 Uiso 1 1 calc R
C28 C -0.05448(15) 0.44357(15) 0.61436(11) 0.197(4) Uani 1 1 d G
H28 H -0.0468 0.4788 0.6144 0.236 Uiso 1 1 calc R
C29 C 0.14362(18) 0.3425(2) 0.66662(13) 0.251(5) Uani 1 1 d G
H29A H 0.1418 0.3680 0.6780 0.376 Uiso 1 1 calc R
H29B H 0.1245 0.3078 0.6744 0.376 Uiso 1 1 calc R
H29C H 0.1279 0.3422 0.6501 0.376 Uiso 1 1 calc R
C30 C 0.3113(2) 0.3714(4) 0.6569(2) 0.223(9) Uani 1 1 d G
C31 C 0.3266(2) 0.32153(18) 0.66085(7) 0.189(4) Uani 1 1 d G
C32 C 0.3632(2) 0.31982(17) 0.67684(7) 0.542(19) Uani 1 1 d G
H32 H 0.3848 0.3488 0.6874 0.651 Uiso 1 1 calc R
C33 C 0.36842(19) 0.27568(17) 0.67732(7) 0.395(12) Uani 1 1 d G
H33 H 0.3935 0.2745 0.6882 0.473 Uiso 1 1 calc R
N3 N 0.33694(18) 0.23323(16) 0.66182(8) 0.251(5) Uani 1 1 d G
C34 C 0.30029(16) 0.23493(15) 0.64583(8) 0.489(16) Uani 1 1 d G
H34 H 0.2788 0.2059 0.6352 0.587 Uiso 1 1 calc R
C35 C 0.29511(16) 0.27908(17) 0.64535(8) 0.293(6) Uani 1 1 d G
H35 H 0.2701 0.2802 0.6344 0.351 Uiso 1 1 calc R
C36 C 0.41042(14) 0.47113(11) 0.55228(7) 0.267(7) Uani 1 1 d G
H36A H 0.4378 0.5021 0.5610 0.401 Uiso 1 1 calc R
H36B H 0.4264 0.4572 0.5406 0.401 Uiso 1 1 calc R
H36C H 0.3893 0.4445 0.5650 0.401 Uiso 1 1 calc R
C37 C 0.29170(14) 0.46555(13) 0.50495(7) 0.224(6) Uani 1 1 d G
C38 C 0.29435(14) 0.47921(13) 0.47472(7) 0.213(4) Uani 1 1 d G
C39 C 0.25244(14) 0.43039(14) 0.46040(8) 0.213(4) Uani 1 1 d G
H39 H 0.2279 0.3986 0.4683 0.255 Uiso 1 1 calc R
C40 C 0.25584(16) 0.43956(15) 0.43515(8) 0.196(4) Uani 1 1 d G
H40 H 0.2343 0.4093 0.4253 0.235 Uiso 1 1 calc R
C41 C 0.31653(16) 0.52882(14) 0.43168(7) 0.245(5) Uani 1 1 d G
H41 H 0.3345 0.5596 0.4217 0.295 Uiso 1 1 calc R
C42 C 0.32254(16) 0.52761(13) 0.45977(7) 0.237(5) Uani 1 1 d G
H42 H 0.3454 0.5592 0.4684 0.284 Uiso 1 1 calc R
C43 C 0.3213(2) 0.55149(19) 0.37503(8) 0.185(4) Uani 1 1 d G
C44 C 0.4280(3) 0.1986(2) 0.63471(8) 0.202(4) Uani 1 1 d G

loop_
_atom_site_aniso_label
_atom_site_aniso_U_11
_atom_site_aniso_U_22
_atom_site_aniso_U_33
_atom_site_aniso_U_23
_atom_site_aniso_U_13
_atom_site_aniso_U_12
Cu1 0.1520(9) 0.1751(11) 0.2232(14) -0.0771(8) -0.0624(8) 0.1129(8)
Cu2 0.256(2) 0.1464(14) 0.372(3) 0.0807(15) 0.161(2) 0.1433(15)
Cu3 0.1571(11) 0.1571(11) 0.226(2) 0.000 0.000 0.0785(5)
O1 0.138(4) 0.147(4) 0.447(14) -0.092(6) -0.086(6) 0.071(4)
O2 0.072(3) 0.087(3) 0.538(11) 0.016(4) 0.020(4) -0.009(2)
O3 0.086(3) 0.095(3) 0.420(8) -0.010(4) 0.044(4) 0.017(3)
O4 0.246(6) 0.150(4) 0.225(6) -0.011(4) 0.054(5) 0.119(4)
O5 0.182(5) 0.171(5) 0.157(4) -0.045(4) -0.011(4) 0.077(4)
O6 0.271(9) 0.192(7) 0.255(8) -0.020(5) -0.025(6) -0.005(6)
O7 0.141(4) 0.097(3) 0.292(6) 0.034(3) 0.037(4) 0.045(3)
O8 0.192(6) 0.179(8) 0.351(13) 0.065(8) 0.012(7) 0.097(6)
O9 0.291(9) 0.314(10) 0.482(14) -0.103(9) -0.094(9) 0.215(9)
N2 0.236(8) 0.174(7) 0.133(6) -0.043(5) -0.008(5) 0.093(6)
N4 0.137(5) 0.323(10) 0.204(6) -0.015(6) -0.027(4) 0.143(6)
N5 0.224(7) 0.122(5) 0.366(10) 0.077(5) 0.145(7) 0.118(5)
C1 0.051(4) 0.063(4) 0.255(9) 0.000(5) 0.034(5) 0.009(3)
C2 0.179(9) 0.118(6) 0.353(13) -0.038(7) -0.029(8) 0.100(7)
C3 0.168(9) 0.124(7) 0.299(13) 0.050(7) 0.076(8) 0.084(7)
C4 0.091(5) 0.138(7) 0.361(14) -0.093(8) -0.070(8) 0.070(5)
C5 0.106(5) 0.093(4) 0.290(10) -0.009(5) -0.010(6) 0.046(4)
C6 0.099(6) 0.114(5) 0.249(10) -0.049(5) -0.022(5) 0.061(5)
C7 0.062(3) 0.082(4) 0.191(6) -0.017(4) 0.006(3) 0.022(3)
C8 0.103(5) 0.096(4) 0.141(6) 0.002(4) 0.001(4) 0.040(3)
C9 0.103(4) 0.117(5) 0.154(6) -0.017(5) -0.030(5) 0.034(4)
C10 0.107(5) 0.157(7) 0.156(9) 0.003(6) -0.019(6) 0.039(5)
C11 0.158(7) 0.121(5) 0.136(7) -0.034(5) -0.002(5) 0.068(5)
C12 0.129(5) 0.109(5) 0.203(8) -0.022(5) -0.009(5) 0.061(4)
C13 0.117(5) 0.074(4) 0.141(6) -0.016(4) 0.009(4) 0.036(3)
C14 0.096(4) 0.108(4) 0.155(6) -0.009(4) 0.010(4) 0.043(4)
C15 0.084(4) 0.077(4) 0.173(6) -0.012(4) 0.024(4) 0.026(3)
C16 0.144(6) 0.096(5) 0.199(7) -0.008(5) 0.017(5) 0.050(4)
C17 0.145(6) 0.082(5) 0.242(9) 0.001(5) 0.029(6) 0.060(5)
C18 0.139(6) 0.088(5) 0.239(8) 0.016(5) 0.057(6) 0.053(5)
C19 0.131(5) 0.107(5) 0.225(8) -0.005(5) 0.040(5) 0.051(4)
C20 0.121(5) 0.063(4) 0.161(6) 0.006(3) 0.031(4) 0.024(4)
C21 0.099(5) 0.090(4) 0.205(7) 0.010(4) 0.022(4) 0.042(4)
C22 0.315(16) 0.325(16) 0.324(17) -0.218(14) -0.214(14) 0.232(14)
C23 0.093(6) 0.111(7) 0.418(14) 0.004(8) 0.048(7) 0.037(6)
C24 0.072(5) 0.094(5) 0.390(12) 0.050(6) 0.023(6) 0.006(4)
C25 0.060(4) 0.134(7) 0.419(13) 0.037(8) 0.040(6) -0.010(4)
C26 0.163(8) 0.128(6) 0.390(13) 0.028(7) -0.035(8) 0.090(6)
N1 0.110(4) 0.151(5) 0.248(7) 0.057(5) 0.008(4) 0.061(4)
C27 0.158(7) 0.128(6) 0.274(9) 0.050(6) -0.005(6) 0.081(6)
C28 0.074(4) 0.112(5) 0.373(11) 0.068(6) 0.058(6) 0.024(4)
C29 0.155(8) 0.161(7) 0.392(14) 0.099(8) 0.096(8) 0.046(6)
C30 0.232(16) 0.110(8) 0.199(13) -0.048(8) 0.070(11) -0.010(9)
C31 0.183(8) 0.114(6) 0.300(11) 0.021(6) 0.109(7) 0.096(6)
C32 0.275(16) 0.207(12) 1.24(6) 0.19(2) 0.21(2) 0.189(13)
C33 0.59(3) 0.182(10) 0.53(2) 0.178(13) 0.36(2) 0.283(16)
N3 0.347(11) 0.140(6) 0.338(10) 0.096(6) 0.180(9) 0.177(7)
C34 0.80(4) 0.249(14) 0.64(3) 0.013(15) 0.04(3) 0.42(2)
C35 0.220(11) 0.196(11) 0.435(18) -0.004(11) -0.078(11) 0.084(9)
C36 0.394(17) 0.179(8) 0.314(14) 0.054(8) 0.205(13) 0.207(10)
C37 0.167(9) 0.179(11) 0.249(14) -0.136(11) 0.009(8) 0.028(8)
C38 0.319(13) 0.184(9) 0.143(8) -0.072(7) -0.033(8) 0.131(9)
C39 0.220(9) 0.125(6) 0.181(9) -0.027(6) 0.018(7) 0.002(5)
C40 0.162(8) 0.179(9) 0.209(12) -0.062(8) -0.014(8) 0.057(7)
C41 0.405(16) 0.223(11) 0.162(9) -0.047(8) -0.059(10) 0.196(11)
C42 0.217(9) 0.120(7) 0.338(15) 0.021(8) 0.037(9) 0.058(6)
C43 0.205(8) 0.113(6) 0.263(10) -0.022(6) -0.041(6) 0.099(6)
C44 0.202(9) 0.126(6) 0.312(12) 0.059(6) 0.121(8) 0.108(6)

loop_
_atom_type_symbol
_atom_type_description
_atom_type_scat_dispersion_real
_atom_type_scat_dispersion_imag
_atom_type_scat_source
C C 0.0181 0.0091 'International Tables Vol C Tables 4.2.6.8 and 6.1.1.4'
H H 0.0000 0.0000 'International Tables Vol C Tables 4.2.6.8 and 6.1.1.4'
N N 0.0311 0.0180 'International Tables Vol C Tables 4.2.6.8 and 6.1.1.4'
O O 0.0492 0.0322 'International Tables Vol C Tables 4.2.6.8 and 6.1.1.4'
Cu Cu -1.9646 0.5888 'International Tables Vol C Tables 4.2.6.8 and 6.1.1.4'

loop_
_geom_angle_atom_site_label_1
_geom_angle_atom_site_label_2
_geom_angle_atom_site_label_3
_geom_angle
_geom_angle_site_symmetry_1
_geom_angle_site_symmetry_3
C43 Cu1 C44 129.90(9) . 12_556
C43 Cu1 N2 105.5(3) . .
C44 Cu1 N2 112.3(2) 12_556 .
C43 Cu1 N1 101.9(9) . 11_556
C44 Cu1 N1 108.5(7) 12_556 11_556
N2 Cu1 N1 91.7(5) . 11_556
N5 Cu2 N5 180.0(5) 13_556 .
N5 Cu2 N3 92.04(18) 13_556 .
N5 Cu2 N3 87.96(18) . .
N5 Cu2 N3 88.0(2) 13_556 13_556
N5 Cu2 N3 92.1(2) . 13_556
N3 Cu2 N3 179.99(15) . 13_556
N4 Cu3 N4 119.92(2) 3_565 2_665
N4 Cu3 N4 119.92(2) 3_565 .
N4 Cu3 N4 119.92(2) 2_665 .
C22 O1 C4 125.2(5) . .
C23 O2 C3 123.3(4) . .
C36 O4 C11 117.6(5) . .
C10 O5 C37 107.3(4) . .
C18 O7 C29 121.1(4) . .
C30 O8 C17 103.9(12) . .
C40 N2 C41 123.8(6) . .
C40 N2 Cu1 127.3(4) . .
C41 N2 Cu1 108.4(4) . .
C43 N4 Cu3 179.4(6) . .
C44 N5 Cu2 167.7(6) . .
C21 C1 C2 111.3 . .
C21 C1 C6 128.4 . .
C2 C1 C6 120.0 . .
C1 C2 C3 120.0 . .
C2 C3 C4 120.0 . .
C2 C3 O2 131.4(3) . .
C4 C3 O2 108.5(3) . .
C3 C4 C5 120.0 . .
C3 C4 O1 122.2(4) . .
C5 C4 O1 117.8(4) . .
C4 C5 C6 120.0 . .
C5 C6 C1 120.0 . .
C5 C6 C7 117.4 . .
C1 C6 C7 122.5 . .
C6 C7 C8 114.7 . .
C13 C8 C9 125.6 . .
C13 C8 C7 118.8 . .
C9 C8 C7 115.3 . .
C8 C9 C10 116.8 . .
C11 C10 O5 131.4(3) . .
C11 C10 C9 114.3 . .
O5 C10 C9 113.2(3) . .
C10 C11 C12 129.6 . .
C10 C11 O4 109.9(3) . .
C12 C11 O4 120.5(3) . .
C11 C12 C13 114.2 . .
C8 C13 C12 119.1 . .
C8 C13 C14 130.3 . .
C12 C13 C14 110.5 . .
C13 C14 C15 110.2 . .
C20 C15 C16 117.8 . .
C20 C15 C14 121.5 . .
C16 C15 C14 120.7 . .
C17 C16 C15 122.8 . .
C18 C17 C16 122.6 . .
C18 C17 O8 115.3(4) . .
C16 C17 O8 120.5(4) . .
C17 C18 O7 120.0(2) . .
C17 C18 C19 119.0 . .
O7 C18 C19 120.9(2) . .
C20 C19 C18 116.3 . .
C15 C20 C19 121.1 . .
C15 C20 C21 126.1 . .
C19 C20 C21 112.3 . .
C1 C21 C20 117.0 . .
O3 C23 C24 132.9(4) . .
O3 C23 O2 113.1(4) . .
C24 C23 O2 106.6(4) . .
C23 C24 C25 123.1(3) . .
C23 C24 C28 116.2(3) . .
C25 C24 C28 120.0 . .
C24 C25 C26 120.0 . .
N1 C26 C25 120.0 . .
C26 N1 C27 120.0 . .
C26 N1 Cu1 119.28(18) . 12_556
C27 N1 Cu1 120.47(17) . 12_556
N1 C27 C28 120.0 . .
C27 C28 C24 120.0 . .
O8 C30 O9 144.9(13) . .
O8 C30 C31 117.7(13) . .
O9 C30 C31 97.3(5) . .
C32 C31 C35 120.0 . .
C32 C31 C30 129.4(4) . .
C35 C31 C30 110.6(4) . .
C33 C32 C31 120.0 . .
C32 C33 N3 120.0 . .
C34 N3 C33 120.0 . .
C34 N3 Cu2 117.95(17) . .
C33 N3 Cu2 120.97(17) . .
N3 C34 C35 120.0 . .
C34 C35 C31 120.0 . .
O6 C37 O5 131.8(6) . .
O6 C37 C38 127.7(5) . .
O5 C37 C38 93.0(3) . .
C42 C38 C39 116.9 . .
C42 C38 C37 133.9 . .
C39 C38 C37 108.8 . .
C40 C39 C38 110.1 . .
N2 C40 C39 133.2(3) . .
N2 C41 C42 112.9(3) . .
C38 C42 C41 122.2 . .
N4 C43 Cu1 154.2(5) . .
N5 C44 Cu1 167.4(4) . 11_556

loop_
_geom_bond_atom_site_label_1
_geom_bond_atom_site_label_2
_geom_bond_distance
_geom_bond_site_symmetry_2
Cu1 C43 1.735(5) .
Cu1 C44 1.936(8) 12_556
Cu1 N2 2.073(7) .
Cu1 N1 2.16(4) 11_556
Cu2 N5 1.894(6) 13_556
Cu2 N5 1.894(6) .
Cu2 N3 1.936(3) .
Cu2 N3 1.936(3) 13_556
Cu3 N4 1.978(9) 3_565
Cu3 N4 1.979(9) 2_665
Cu3 N4 1.979(9) .
O1 C22 1.417(10) .
O1 C4 1.411(8) .
O2 C23 1.399(6) .
O2 C3 1.527(5) .
O3 C23 1.169(5) .
O4 C36 1.303(7) .
O4 C11 1.439(6) .
O5 C10 1.369(6) .
O5 C37 1.437(6) .
O6 C37 1.084(7) .
O7 C18 1.411(5) .
O7 C29 1.489(6) .
O8 C30 0.944(12) .
O8 C17 1.545(10) .
O9 C30 1.330(12) .
N2 C40 1.281(7) .
N2 C41 1.376(7) .
N4 C43 1.269(9) .
N5 C44 1.104(6) .
C1 C21 1.3732 .
C1 C2 1.3900 .
C1 C6 1.3900 .
C2 C3 1.3900 .
C3 C4 1.3900 .
C4 C5 1.3900 .
C5 C6 1.3900 .
C6 C7 1.4941 .
C7 C8 1.5333 .
C8 C13 1.2689 .
C8 C9 1.4020 .
C9 C10 1.5557 .
C10 C11 1.2396 .
C11 C12 1.4367 .
C12 C13 1.4839 .
C13 C14 1.5067 .
C14 C15 1.5134 .
C15 C20 1.3497 .
C15 C16 1.3587 .
C16 C17 1.3260 .
C17 C18 1.3010 .
C18 C19 1.4450 .
C19 C20 1.4149 .
C20 C21 1.4839 .
C23 C24 1.337(5) .
C24 C25 1.3900 .
C24 C28 1.3900 .
C25 C26 1.3900 .
C26 N1 1.3900 .
N1 C27 1.3900 .
N1 Cu1 2.157(3) 12_556
C27 C28 1.3900 .
C30 C31 1.760(8) .
C31 C32 1.3900 .
C31 C35 1.3900 .
C32 C33 1.3900 .
C33 N3 1.3900 .
N3 C34 1.3900 .
C34 C35 1.3900 .
C37 C38 1.6224 .
C38 C42 1.4711 .
C38 C39 1.5475 .
C39 C40 1.3407 .
C41 C42 1.4811 .
C44 Cu1 1.936(4) 11_556

loop_
_platon_squeeze_void_nr
_platon_squeeze_void_average_x
_platon_squeeze_void_average_y
_platon_squeeze_void_average_z
_platon_squeeze_void_volume
_platon_squeeze_void_count_electrons
_platon_squeeze_void_content
1 0.000 0.000 0.000 28 38 ' '
2 0.499 -0.063 0.115 24854 5881 ' '
3 0.667 0.333 0.333 28 38 ' '
4 0.333 0.667 0.667 28 38 ' '
